data_4300808
loop_
_publ_author_name
'Luzyanin, Konstantin V.'
'Kukushkin, Vadim Yu.'
'Ryabov, Alexander D.'
'Haukka, Matti'
'Pombeiro, Armando J. L.'

_publ_section_title
;
 Kinetic and Mechanistic Study of the Pt(II) versus Pt(IV) Effect in
 the Platinum-Mediated Nitrile--Hydroxylamine Coupling
;
_journal_coden_ASTM INOCAJ
_journal_issue 8
_journal_name_full 'Inorganic Chemistry'
_journal_page_first 2944
_journal_page_last 2953
_journal_paper_doi 10.1021/ic048388c
_journal_volume 44
_journal_year 2005
_chemical_formula_sum 'C14 H32 Cl2 N4 O2 Pt'
_chemical_formula_weight 554.43
_chemical_name_common PtCl2(NHC(Et)ON(Et)2)2
_space_group_IT_number 14
_symmetry_cell_setting monoclinic
_symmetry_space_group_name_Hall '-P 2ybc'
_symmetry_space_group_name_H-M 'P 1 21/c 1'
_atom_sites_solution_hydrogens mixed
_atom_sites_solution_primary direct
_atom_sites_solution_secondary difmap
_audit_creation_method SHELXL-97
_cell_angle_alpha 90.00
_cell_angle_beta 99.251(11)
_cell_angle_gamma 90.00
_cell_formula_units_Z 4
_cell_length_a 11.2917(16)
_cell_length_b 13.2252(15)
_cell_length_c 14.9965(14)
_cell_measurement_temperature 110(2)
_cell_volume 2210.4(5)
_computing_cell_refinement 'EvalCCD (Duisenberg, 1998-2002)'
_computing_data_collection 'Collect (Nonius BV, 1997-2000)'
_computing_data_reduction 'EvalCCD (Duisenberg, 1998-2002)'
_computing_molecular_graphics 'XP in SHELXTL v.6.14 (Sheldrick, 2003)'
_computing_publication_material 'SHELXL-97 (Sheldrick, 1997)'
_computing_structure_refinement 'SHELXL-97 (Sheldrick, 1997)'
_computing_structure_solution 'SIR2002 (Burla et al., 2003)'
_diffrn_ambient_temperature 110(2)
_diffrn_detector_area_resol_mean 9
_diffrn_measured_fraction_theta_full 0.996
_diffrn_measured_fraction_theta_max 0.996
_diffrn_measurement_device '95mm CCD camera on \k-goniostat'
_diffrn_measurement_device_type KappaCCD
_diffrn_measurement_method CCD
_diffrn_radiation_monochromator 'horizonally mounted graphite crystal'
_diffrn_radiation_source 'fine-focus sealed tube'
_diffrn_radiation_type MoK\a
_diffrn_radiation_wavelength 0.71073
_diffrn_reflns_av_R_equivalents 0.0469
_diffrn_reflns_av_sigmaI/netI 0.0316
_diffrn_reflns_limit_h_max 14
_diffrn_reflns_limit_h_min -14
_diffrn_reflns_limit_k_max 17
_diffrn_reflns_limit_k_min -17
_diffrn_reflns_limit_l_max 19
_diffrn_reflns_limit_l_min -19
_diffrn_reflns_number 29451
_diffrn_reflns_theta_full 27.53
_diffrn_reflns_theta_max 27.53
_diffrn_reflns_theta_min 2.39
_exptl_absorpt_coefficient_mu 6.602
_exptl_absorpt_correction_T_max 0.4584
_exptl_absorpt_correction_T_min 0.3219
_exptl_absorpt_correction_type multi-scan
_exptl_absorpt_process_details 'SADABS v.2.05 (Sheldrick, 2002)'
_exptl_crystal_colour yellow
_exptl_crystal_density_diffrn 1.666
_exptl_crystal_density_method 'not measured'
_exptl_crystal_description block
_exptl_crystal_F_000 1088
_exptl_crystal_size_max 0.22
_exptl_crystal_size_mid 0.22
_exptl_crystal_size_min 0.14
_refine_diff_density_max 1.041
_refine_diff_density_min -0.725
_refine_diff_density_rms 0.112
_refine_ls_extinction_method none
_refine_ls_goodness_of_fit_ref 1.047
_refine_ls_hydrogen_treatment mixed
_refine_ls_matrix_type full
_refine_ls_number_parameters 214
_refine_ls_number_reflns 5073
_refine_ls_number_restraints 0
_refine_ls_restrained_S_all 1.047
_refine_ls_R_factor_all 0.0336
_refine_ls_R_factor_gt 0.0221
_refine_ls_shift/su_max 0.004
_refine_ls_shift/su_mean 0.000
_refine_ls_structure_factor_coef Fsqd
_refine_ls_weighting_details 'calc w=1/[\s^2^(Fo^2^)+(0.0138P)^2^+2.4714P] where P=(Fo^2^+2Fc^2^)/3'
_refine_ls_weighting_scheme calc
_refine_ls_wR_factor_gt 0.0406
_refine_ls_wR_factor_ref 0.0431
_reflns_number_gt 4279
_reflns_number_total 5073
_reflns_threshold_expression >2sigma(I)
_cod_data_source_file ic048388csi20041130_120417_3.cif
_cod_data_source_block cis_2
_cod_depositor_comments
;
The following automatic conversions were performed:
'_symmetry_cell_setting' value 'Monoclinic' changed to 'monoclinic'
according to '/home/saulius/struct/CIF-dictionaries/cif_core.dic'
dictionary named 'cif_core.dic' version 2.4.1 from 2010-06-29.

Automatic conversion script
Id: cif_fix_enum 1527 2010-12-29 10:47:43Z saulius 
;
_cod_original_sg_symbol_H-M 'P 21/c'
_cod_database_code 4300808

loop_
_symmetry_equiv_pos_as_xyz
'x, y, z'
'-x, y+1/2, -z+1/2'
'-x, -y, -z'
'x, -y-1/2, z-1/2'

loop_
_atom_site_label
_atom_site_type_symbol
_atom_site_fract_x
_atom_site_fract_y
_atom_site_fract_z
_atom_site_U_iso_or_equiv
_atom_site_adp_type
_atom_site_occupancy
_atom_site_symmetry_multiplicity
_atom_site_calc_flag
_atom_site_refinement_flags
_atom_site_disorder_assembly
_atom_site_disorder_group
Pt1 Pt 1.005615(9) 0.075410(8) 0.910906(7) 0.01574(4) Uani 1 1 d . . .
Cl1 Cl 1.20699(7) 0.04540(6) 0.91271(5) 0.02546(16) Uani 1 1 d . . .
Cl2 Cl 0.95241(7) -0.06639(6) 0.82437(5) 0.02741(17) Uani 1 1 d . . .
O5 O 0.64414(19) 0.17859(17) 0.85734(16) 0.0331(5) Uani 1 1 d . . .
O9 O 1.12477(19) 0.35853(15) 1.02653(13) 0.0257(5) Uani 1 1 d . . .
N1 N 0.8294(2) 0.10413(19) 0.90838(17) 0.0223(5) Uani 1 1 d . . .
H01 H 0.7909 0.0622 0.9397 0.033 Uiso 1 1 d . . .
N2 N 0.5921(2) 0.1036(2) 0.9119(2) 0.0407(8) Uani 1 1 d . . .
N3 N 1.0500(2) 0.19793(18) 0.98885(15) 0.0193(5) Uani 1 1 d . . .
H03 H 1.0626 0.1980 1.0556 0.029 Uiso 1 1 d . . .
N4 N 1.1122(2) 0.33226(19) 1.12010(16) 0.0260(6) Uani 1 1 d . . .
C1 C 0.7634(3) 0.1660(2) 0.8579(2) 0.0270(7) Uani 1 1 d . . .
C2 C 0.8046(3) 0.2344(3) 0.7905(2) 0.0325(8) Uani 1 1 d . . .
H2A H 0.7662 0.2134 0.7293 0.039 Uiso 1 1 calc R . .
H2B H 0.8924 0.2265 0.7939 0.039 Uiso 1 1 calc R . .
C3 C 0.7771(4) 0.3444(3) 0.8034(3) 0.0493(10) Uani 1 1 d . . .
H3A H 0.6900 0.3538 0.7963 0.074 Uiso 1 1 calc R . .
H3B H 0.8094 0.3850 0.7583 0.074 Uiso 1 1 calc R . .
H3C H 0.8139 0.3658 0.8641 0.074 Uiso 1 1 calc R . .
C4 C 0.5370(4) 0.1632(4) 0.9758(3) 0.0563(12) Uani 1 1 d . . .
H4A H 0.4846 0.1191 1.0059 0.068 Uiso 1 1 calc R . .
H4B H 0.4862 0.2165 0.9427 0.068 Uiso 1 1 calc R . .
C5 C 0.6293(4) 0.2113(4) 1.0458(3) 0.0651(13) Uani 1 1 d . . .
H5A H 0.6867 0.1600 1.0727 0.098 Uiso 1 1 calc R . .
H5B H 0.5898 0.2415 1.0930 0.098 Uiso 1 1 calc R . .
H5C H 0.6718 0.2641 1.0176 0.098 Uiso 1 1 calc R . .
C6 C 0.5007(3) 0.0529(3) 0.8452(3) 0.0555(12) Uani 1 1 d . . .
H6A H 0.4440 0.1040 0.8150 0.067 Uiso 1 1 calc R . .
H6B H 0.4547 0.0048 0.8769 0.067 Uiso 1 1 calc R . .
C7 C 0.5566(4) -0.0033(4) 0.7750(4) 0.0743(15) Uani 1 1 d . . .
H7A H 0.5945 0.0450 0.7389 0.112 Uiso 1 1 calc R . .
H7B H 0.4943 -0.0410 0.7355 0.112 Uiso 1 1 calc R . .
H7C H 0.6172 -0.0505 0.8049 0.112 Uiso 1 1 calc R . .
C8 C 1.0937(3) 0.2816(2) 0.96778(19) 0.0212(6) Uani 1 1 d . . .
C9 C 1.1176(3) 0.3101(2) 0.87619(19) 0.0226(6) Uani 1 1 d . . .
H9A H 1.0673 0.3691 0.8542 0.027 Uiso 1 1 calc R . .
H9B H 1.0942 0.2532 0.8341 0.027 Uiso 1 1 calc R . .
C10 C 1.2490(3) 0.3361(3) 0.8754(2) 0.0347(8) Uani 1 1 d . . .
H10A H 1.2736 0.3905 0.9189 0.052 Uiso 1 1 calc R . .
H10B H 1.2591 0.3584 0.8148 0.052 Uiso 1 1 calc R . .
H10C H 1.2987 0.2762 0.8922 0.052 Uiso 1 1 calc R . .
C11 C 1.0295(3) 0.4081(2) 1.1454(2) 0.0322(8) Uani 1 1 d . . .
H11A H 1.0582 0.4764 1.1321 0.039 Uiso 1 1 calc R . .
H11B H 1.0285 0.4039 1.2112 0.039 Uiso 1 1 calc R . .
C12 C 0.9040(3) 0.3933(3) 1.0951(3) 0.0419(9) Uani 1 1 d . . .
H12A H 0.9020 0.4094 1.0311 0.063 Uiso 1 1 calc R . .
H12B H 0.8488 0.4380 1.1205 0.063 Uiso 1 1 calc R . .
H12C H 0.8797 0.3228 1.1010 0.063 Uiso 1 1 calc R . .
C13 C 1.2337(3) 0.3456(3) 1.1704(2) 0.0332(8) Uani 1 1 d . . .
H13A H 1.2312 0.3424 1.2360 0.040 Uiso 1 1 calc R . .
H13B H 1.2643 0.4132 1.1569 0.040 Uiso 1 1 calc R . .
C14 C 1.3179(3) 0.2651(3) 1.1458(2) 0.0442(9) Uani 1 1 d . . .
H14A H 1.2830 0.1982 1.1524 0.066 Uiso 1 1 calc R . .
H14B H 1.3952 0.2702 1.1859 0.066 Uiso 1 1 calc R . .
H14C H 1.3299 0.2746 1.0830 0.066 Uiso 1 1 calc R . .

loop_
_atom_site_aniso_label
_atom_site_aniso_U_11
_atom_site_aniso_U_22
_atom_site_aniso_U_33
_atom_site_aniso_U_23
_atom_site_aniso_U_13
_atom_site_aniso_U_12
Pt1 0.01924(6) 0.01536(6) 0.01271(6) 0.00071(4) 0.00282(4) 0.00122(5)
Cl1 0.0228(4) 0.0274(4) 0.0276(4) 0.0040(3) 0.0082(3) 0.0055(3)
Cl2 0.0439(4) 0.0216(4) 0.0173(4) -0.0032(3) 0.0065(3) -0.0079(3)
O5 0.0212(11) 0.0346(13) 0.0429(14) 0.0175(11) 0.0037(10) 0.0032(10)
O9 0.0404(13) 0.0186(11) 0.0191(11) -0.0002(8) 0.0079(9) -0.0030(10)
N1 0.0195(12) 0.0232(13) 0.0246(14) 0.0065(11) 0.0048(10) 0.0005(10)
N2 0.0229(15) 0.0489(19) 0.051(2) 0.0241(15) 0.0069(13) -0.0010(13)
N3 0.0250(13) 0.0179(13) 0.0148(12) -0.0016(10) 0.0025(10) 0.0022(10)
N4 0.0427(16) 0.0225(14) 0.0143(13) -0.0022(10) 0.0095(11) -0.0004(12)
C1 0.0248(17) 0.0251(17) 0.0310(19) 0.0018(14) 0.0039(13) 0.0006(14)
C2 0.0282(17) 0.0332(19) 0.036(2) 0.0111(15) 0.0047(14) 0.0045(15)
C3 0.066(3) 0.031(2) 0.055(3) 0.0090(18) 0.021(2) -0.001(2)
C4 0.035(2) 0.079(3) 0.059(3) 0.024(2) 0.019(2) 0.019(2)
C5 0.051(3) 0.087(4) 0.057(3) -0.004(3) 0.009(2) 0.026(3)
C6 0.026(2) 0.061(3) 0.076(3) 0.024(2) -0.0006(19) -0.0059(19)
C7 0.049(3) 0.056(3) 0.109(4) -0.014(3) -0.012(3) -0.004(2)
C8 0.0247(15) 0.0197(16) 0.0189(15) -0.0003(12) 0.0026(12) 0.0046(13)
C9 0.0292(17) 0.0201(16) 0.0184(16) 0.0016(12) 0.0032(12) 0.0004(13)
C10 0.0361(19) 0.043(2) 0.0260(19) 0.0062(15) 0.0085(15) 0.0005(16)
C11 0.047(2) 0.0224(18) 0.0305(19) -0.0048(13) 0.0165(15) 0.0005(15)
C12 0.044(2) 0.042(2) 0.043(2) -0.0008(17) 0.0165(18) 0.0068(18)
C13 0.041(2) 0.035(2) 0.0227(18) -0.0018(14) 0.0046(15) -0.0011(16)
C14 0.042(2) 0.052(2) 0.037(2) 0.0025(18) 0.0016(17) 0.0087(19)

loop_
_atom_type_symbol
_atom_type_description
_atom_type_scat_dispersion_real
_atom_type_scat_dispersion_imag
_atom_type_scat_source
C C 0.0033 0.0016 'International Tables Vol C Tables 4.2.6.8 and 6.1.1.4'
H H 0.0000 0.0000 'International Tables Vol C Tables 4.2.6.8 and 6.1.1.4'
N N 0.0061 0.0033 'International Tables Vol C Tables 4.2.6.8 and 6.1.1.4'
O O 0.0106 0.0060 'International Tables Vol C Tables 4.2.6.8 and 6.1.1.4'
Cl Cl 0.1484 0.1585 'International Tables Vol C Tables 4.2.6.8 and 6.1.1.4'
Pt Pt -1.7033 8.3905 'International Tables Vol C Tables 4.2.6.8 and 6.1.1.4'

loop_
_geom_angle_atom_site_label_1
_geom_angle_atom_site_label_2
_geom_angle_atom_site_label_3
_geom_angle
_geom_angle_site_symmetry_1
_geom_angle_site_symmetry_3
_geom_angle_publ_flag
N3 Pt1 N1 90.67(10) . . ?
N3 Pt1 Cl1 88.80(7) . . ?
N1 Pt1 Cl1 178.99(7) . . ?
N3 Pt1 Cl2 178.60(7) . . ?
N1 Pt1 Cl2 88.61(8) . . ?
Cl1 Pt1 Cl2 91.94(3) . . ?
C1 O5 N2 113.5(2) . . ?
C8 O9 N4 112.8(2) . . ?
C1 N1 Pt1 127.9(2) . . ?
C1 N1 H01 115.3 . . ?
Pt1 N1 H01 116.0 . . ?
C4 N2 O5 104.7(3) . . ?
C4 N2 C6 111.4(3) . . ?
O5 N2 C6 103.2(3) . . ?
C8 N3 Pt1 128.8(2) . . ?
C8 N3 H03 104.6 . . ?
Pt1 N3 H03 124.8 . . ?
C11 N4 C13 111.6(3) . . ?
C11 N4 O9 104.4(2) . . ?
C13 N4 O9 103.7(2) . . ?
N1 C1 O5 124.8(3) . . ?
N1 C1 C2 125.3(3) . . ?
O5 C1 C2 109.9(3) . . ?
C1 C2 C3 114.0(3) . . ?
C1 C2 H2A 108.8 . . ?
C3 C2 H2A 108.8 . . ?
C1 C2 H2B 108.8 . . ?
C3 C2 H2B 108.8 . . ?
H2A C2 H2B 107.6 . . ?
C2 C3 H3A 109.5 . . ?
C2 C3 H3B 109.5 . . ?
H3A C3 H3B 109.5 . . ?
C2 C3 H3C 109.5 . . ?
H3A C3 H3C 109.5 . . ?
H3B C3 H3C 109.5 . . ?
N2 C4 C5 111.6(3) . . ?
N2 C4 H4A 109.3 . . ?
C5 C4 H4A 109.3 . . ?
N2 C4 H4B 109.3 . . ?
C5 C4 H4B 109.3 . . ?
H4A C4 H4B 108.0 . . ?
C4 C5 H5A 109.5 . . ?
C4 C5 H5B 109.5 . . ?
H5A C5 H5B 109.5 . . ?
C4 C5 H5C 109.5 . . ?
H5A C5 H5C 109.5 . . ?
H5B C5 H5C 109.5 . . ?
N2 C6 C7 111.8(3) . . ?
N2 C6 H6A 109.3 . . ?
C7 C6 H6A 109.3 . . ?
N2 C6 H6B 109.3 . . ?
C7 C6 H6B 109.3 . . ?
H6A C6 H6B 107.9 . . ?
C6 C7 H7A 109.5 . . ?
C6 C7 H7B 109.5 . . ?
H7A C7 H7B 109.5 . . ?
C6 C7 H7C 109.5 . . ?
H7A C7 H7C 109.5 . . ?
H7B C7 H7C 109.5 . . ?
N3 C8 O9 124.2(3) . . ?
N3 C8 C9 125.7(3) . . ?
O9 C8 C9 110.1(2) . . ?
C8 C9 C10 112.6(3) . . ?
C8 C9 H9A 109.1 . . ?
C10 C9 H9A 109.1 . . ?
C8 C9 H9B 109.1 . . ?
C10 C9 H9B 109.1 . . ?
H9A C9 H9B 107.8 . . ?
C9 C10 H10A 109.5 . . ?
C9 C10 H10B 109.5 . . ?
H10A C10 H10B 109.5 . . ?
C9 C10 H10C 109.5 . . ?
H10A C10 H10C 109.5 . . ?
H10B C10 H10C 109.5 . . ?
N4 C11 C12 111.7(3) . . ?
N4 C11 H11A 109.3 . . ?
C12 C11 H11A 109.3 . . ?
N4 C11 H11B 109.3 . . ?
C12 C11 H11B 109.3 . . ?
H11A C11 H11B 107.9 . . ?
C11 C12 H12A 109.5 . . ?
C11 C12 H12B 109.5 . . ?
H12A C12 H12B 109.5 . . ?
C11 C12 H12C 109.5 . . ?
H12A C12 H12C 109.5 . . ?
H12B C12 H12C 109.5 . . ?
N4 C13 C14 111.2(3) . . ?
N4 C13 H13A 109.4 . . ?
C14 C13 H13A 109.4 . . ?
N4 C13 H13B 109.4 . . ?
C14 C13 H13B 109.4 . . ?
H13A C13 H13B 108.0 . . ?
C13 C14 H14A 109.5 . . ?
C13 C14 H14B 109.5 . . ?
H14A C14 H14B 109.5 . . ?
C13 C14 H14C 109.5 . . ?
H14A C14 H14C 109.5 . . ?
H14B C14 H14C 109.5 . . ?

loop_
_geom_bond_atom_site_label_1
_geom_bond_atom_site_label_2
_geom_bond_distance
_geom_bond_site_symmetry_2
_geom_bond_publ_flag
Pt1 N3 2.014(2) . ?
Pt1 N1 2.020(2) . ?
Pt1 Cl1 2.3041(8) . ?
Pt1 Cl2 2.3047(8) . ?
O5 C1 1.355(4) . ?
O5 N2 1.467(3) . ?
O9 C8 1.354(3) . ?
O9 N4 1.474(3) . ?
N1 C1 1.271(4) . ?
N1 H01 0.8851 . ?
N2 C4 1.455(5) . ?
N2 C6 1.478(5) . ?
N3 C8 1.273(4) . ?
N3 H03 0.9882 . ?
N4 C11 1.461(4) . ?
N4 C13 1.467(4) . ?
C1 C2 1.486(4) . ?
C2 C3 1.507(5) . ?
C2 H2A 0.9900 . ?
C2 H2B 0.9900 . ?
C3 H3A 0.9800 . ?
C3 H3B 0.9800 . ?
C3 H3C 0.9800 . ?
C4 C5 1.498(6) . ?
C4 H4A 0.9900 . ?
C4 H4B 0.9900 . ?
C5 H5A 0.9800 . ?
C5 H5B 0.9800 . ?
C5 H5C 0.9800 . ?
C6 C7 1.507(7) . ?
C6 H6A 0.9900 . ?
C6 H6B 0.9900 . ?
C7 H7A 0.9800 . ?
C7 H7B 0.9800 . ?
C7 H7C 0.9800 . ?
C8 C9 1.490(4) . ?
C9 C10 1.525(4) . ?
C9 H9A 0.9900 . ?
C9 H9B 0.9900 . ?
C10 H10A 0.9800 . ?
C10 H10B 0.9800 . ?
C10 H10C 0.9800 . ?
C11 C12 1.507(5) . ?
C11 H11A 0.9900 . ?
C11 H11B 0.9900 . ?
C12 H12A 0.9800 . ?
C12 H12B 0.9800 . ?
C12 H12C 0.9800 . ?
C13 C14 1.512(5) . ?
C13 H13A 0.9900 . ?
C13 H13B 0.9900 . ?
C14 H14A 0.9800 . ?
C14 H14B 0.9800 . ?
C14 H14C 0.9800 . ?

loop_
_geom_hbond_atom_site_label_D
_geom_hbond_atom_site_label_H
_geom_hbond_atom_site_label_A
_geom_hbond_distance_DH
_geom_hbond_distance_HA
_geom_hbond_distance_DA
_geom_hbond_angle_DHA
_geom_hbond_site_symmetry_A
N1 H01 Cl1 0.89 2.63 3.411(2) 147.9 3_757
N3 H03 N4 0.99 2.06 2.661(3) 117.5 .
N3 H03 Cl2 0.99 2.53 3.301(2) 134.8 3_757

loop_
_geom_torsion_atom_site_label_1
_geom_torsion_atom_site_label_2
_geom_torsion_atom_site_label_3
_geom_torsion_atom_site_label_4
_geom_torsion
_geom_torsion_site_symmetry_1
_geom_torsion_site_symmetry_2
_geom_torsion_site_symmetry_3
_geom_torsion_site_symmetry_4
_geom_torsion_publ_flag
N3 Pt1 N1 C1 81.8(3) . . . . ?
Cl1 Pt1 N1 C1 24(5) . . . . ?
Cl2 Pt1 N1 C1 -99.4(3) . . . . ?
C1 O5 N2 C4 123.6(3) . . . . ?
C1 O5 N2 C6 -119.7(3) . . . . ?
N1 Pt1 N3 C8 -108.3(3) . . . . ?
Cl1 Pt1 N3 C8 70.8(3) . . . . ?
Cl2 Pt1 N3 C8 -167(3) . . . . ?
C8 O9 N4 C11 -122.4(3) . . . . ?
C8 O9 N4 C13 120.6(3) . . . . ?
Pt1 N1 C1 O5 177.2(2) . . . . ?
Pt1 N1 C1 C2 -2.2(5) . . . . ?
N2 O5 C1 N1 -8.2(5) . . . . ?
N2 O5 C1 C2 171.4(3) . . . . ?
N1 C1 C2 C3 -124.6(4) . . . . ?
O5 C1 C2 C3 55.9(4) . . . . ?
O5 N2 C4 C5 -71.5(4) . . . . ?
C6 N2 C4 C5 177.7(4) . . . . ?
C4 N2 C6 C7 176.1(4) . . . . ?
O5 N2 C6 C7 64.4(4) . . . . ?
Pt1 N3 C8 O9 -177.4(2) . . . . ?
Pt1 N3 C8 C9 3.0(4) . . . . ?
N4 O9 C8 N3 4.9(4) . . . . ?
N4 O9 C8 C9 -175.5(2) . . . . ?
N3 C8 C9 C10 -121.4(3) . . . . ?
O9 C8 C9 C10 59.0(3) . . . . ?
C13 N4 C11 C12 -178.9(3) . . . . ?
O9 N4 C11 C12 69.8(3) . . . . ?
C11 N4 C13 C14 178.4(3) . . . . ?
O9 N4 C13 C14 -69.8(3) . . . . ?
